data_2223485
loop_
_publ_author_name
'Meindl, Kathrin'
'Stern, Daniel'
'Mert-Balci, Fadime'
'Beifuss, Uwe'

_publ_section_title 6-Benzyl-3,4-dimethoxy-10-methylpyrido[2',1':2,3]imidazo[4,5-<i>c</i>]isoquinolin-5(6<i>H</i>)-one
_journal_coeditor_code LX2108
_journal_issue 10
_journal_name_full 'Acta Crystallographica Section E'
_journal_page_first o2464
_journal_page_last o2465
_journal_paper_doi 10.1107/S1600536809035806
_journal_volume 65
_journal_year 2009
_chemical_formula_iupac 'C24 H21 N3 O3'
_chemical_formula_moiety 'C24 H21 N3 O3'
_chemical_formula_sum 'C24 H21 N3 O3'
_chemical_formula_weight 399.44
_chemical_name_systematic
;
\
6-Benzyl-3,4-dimethoxy-9-methylpyrido[2',1':2,3]imidazo[4,5-<i>c</i>]\
isoquinolin-5(6<i>H</i>)-one
;
_space_group_IT_number 4
_symmetry_cell_setting monoclinic
_symmetry_space_group_name_Hall 'P 2yb'
_symmetry_space_group_name_H-M 'P 1 21 1'
_atom_sites_solution_hydrogens difmap
_atom_sites_solution_primary direct
_atom_sites_solution_secondary difmap
_cell_angle_alpha 90.00
_cell_angle_beta 92.27(3)
_cell_angle_gamma 90.00
_cell_formula_units_Z 2
_cell_length_a 8.3650(17)
_cell_length_b 7.0500(14)
_cell_length_c 15.983(3)
_cell_measurement_reflns_used 6111
_cell_measurement_temperature 100(2)
_cell_measurement_theta_max 28.4
_cell_measurement_theta_min 2.7
_cell_volume 941.8(3)
_computing_cell_refinement 'SAINT (Bruker, 2006)'
_computing_data_collection 'APEX2 (Bruker, 2006)'
_computing_data_reduction 'SAINT (Bruker, 2006)'
_computing_molecular_graphics 'SHELXTL (Sheldrick, 2008)'
_computing_publication_material 'SHELXL97 (Sheldrick, 2008)'
_computing_structure_refinement 'SHELXL97 (Sheldrick, 2008)'
_computing_structure_solution 'SHELXS97 (Sheldrick, 2008)'
_diffrn_ambient_temperature 100(2)
_diffrn_detector_area_resol_mean 8.3333
_diffrn_measured_fraction_theta_full 0.999
_diffrn_measured_fraction_theta_max 0.957
_diffrn_measurement_device_type 'Bruker APEXII'
_diffrn_measurement_method \w
_diffrn_radiation_monochromator graphite
_diffrn_radiation_source 'fine-focus sealed tube'
_diffrn_radiation_type MoK\a
_diffrn_radiation_wavelength 0.71073
_diffrn_reflns_av_R_equivalents 0.0209
_diffrn_reflns_av_sigmaI/netI 0.0171
_diffrn_reflns_limit_h_max 11
_diffrn_reflns_limit_h_min -10
_diffrn_reflns_limit_k_max 9
_diffrn_reflns_limit_k_min -9
_diffrn_reflns_limit_l_max 21
_diffrn_reflns_limit_l_min -21
_diffrn_reflns_number 16260
_diffrn_reflns_theta_full 25.00
_diffrn_reflns_theta_max 28.51
_diffrn_reflns_theta_min 2.44
_diffrn_standards_decay_% 0
_diffrn_standards_interval_count 0
_diffrn_standards_interval_time 0
_diffrn_standards_number 0
_exptl_absorpt_coefficient_mu 0.095
_exptl_absorpt_correction_T_max 0.9813
_exptl_absorpt_correction_T_min 0.9646
_exptl_absorpt_correction_type multi-scan
_exptl_absorpt_process_details '(SADABS; Bruker, 2006)'
_exptl_crystal_colour orange
_exptl_crystal_density_diffrn 1.408
_exptl_crystal_density_method 'not measured'
_exptl_crystal_description block
_exptl_crystal_F_000 420
_exptl_crystal_size_max 0.35
_exptl_crystal_size_mid 0.20
_exptl_crystal_size_min 0.20
_refine_diff_density_max 0.233
_refine_diff_density_min -0.204
_refine_ls_abs_structure_details 'Flack (1983)'
_refine_ls_abs_structure_Flack 0.2(6)
_refine_ls_extinction_method none
_refine_ls_goodness_of_fit_ref 1.057
_refine_ls_hydrogen_treatment constr
_refine_ls_matrix_type full
_refine_ls_number_parameters 274
_refine_ls_number_reflns 4479
_refine_ls_number_restraints 1
_refine_ls_restrained_S_all 1.057
_refine_ls_R_factor_all 0.0304
_refine_ls_R_factor_gt 0.0297
_refine_ls_shift/su_max_lt 0.001
_refine_ls_shift/su_mean 0.000
_refine_ls_structure_factor_coef Fsqd
_refine_ls_weighting_details 'calc w=1/[\s^2^(Fo^2^)+(0.0521P)^2^+0.1311P] where P=(Fo^2^+2Fc^2^)/3'
_refine_ls_weighting_scheme calc
_refine_ls_wR_factor_gt 0.0795
_refine_ls_wR_factor_ref 0.0801
_reflns_number_gt 4383
_reflns_number_total 4479
_reflns_threshold_expression I>2\s(I)
_cod_data_source_file lx2108.cif
_cod_data_source_block I
_cod_original_sg_symbol_H-M 'P 21'
_cod_database_code 2223485
_cod_database_fobs_code 2223485

loop_
_symmetry_equiv_pos_as_xyz
'x, y, z'
'-x, y+1/2, -z'

loop_
_atom_site_type_symbol
_atom_site_label
_atom_site_fract_x
_atom_site_fract_y
_atom_site_fract_z
_atom_site_U_iso_or_equiv
_atom_site_adp_type
_atom_site_calc_flag
_atom_site_refinement_flags
_atom_site_occupancy
_atom_site_disorder_assembly
_atom_site_disorder_group
O O1 0.10209(10) -0.19983(13) 0.60571(5) 0.02146(17) Uani d . 1 . .
O O2 0.00203(10) -0.51480(13) 0.68116(5) 0.02068(17) Uani d . 1 . .
O O3 -0.16121(10) -0.64479(12) 0.80584(5) 0.02256(18) Uani d . 1 . .
N N1 0.16148(11) 0.18429(14) 0.89977(6) 0.0188(2) Uani d . 1 . .
N N2 0.28372(11) 0.29948(15) 0.78537(6) 0.01719(18) Uani d . 1 . .
N N3 0.19436(11) 0.04583(14) 0.68445(5) 0.01692(19) Uani d . 1 . .
C C1 0.11724(12) -0.12940(17) 0.67556(7) 0.0167(2) Uani d . 1 . .
C C2 0.05157(13) -0.21455(17) 0.75221(6) 0.0163(2) Uani d . 1 . .
C C3 -0.01653(12) -0.39733(17) 0.74838(6) 0.0174(2) Uani d . 1 . .
C C4 -0.09563(13) -0.46934(17) 0.81773(7) 0.0187(2) Uani d . 1 . .
C C5 -0.10004(13) -0.36386(18) 0.89150(7) 0.0196(2) Uani d . 1 . .
H H5A -0.1545 -0.4124 0.9379 0.024 Uiso calc R 1 . .
C C6 -0.02551(13) -0.18914(17) 0.89725(7) 0.0186(2) Uani d . 1 . .
H H6A -0.0260 -0.1206 0.9484 0.022 Uiso calc R 1 . .
C C7 0.05077(12) -0.11180(17) 0.82860(7) 0.0163(2) Uani d . 1 . .
C C8 0.13440(12) 0.06634(16) 0.83200(6) 0.0167(2) Uani d . 1 . .
C C9 0.24986(13) 0.32389(17) 0.87093(7) 0.0181(2) Uani d . 1 . .
C C10 0.31098(13) 0.48761(18) 0.91234(7) 0.0197(2) Uani d . 1 . .
H H10A 0.2867 0.5093 0.9691 0.024 Uiso calc R 1 . .
C C11 0.40443(13) 0.61520(17) 0.87209(7) 0.0210(2) Uani d . 1 . .
C C12 0.44105(14) 0.57844(18) 0.78680(8) 0.0221(2) Uani d . 1 . .
H H12A 0.5087 0.6638 0.7588 0.027 Uiso calc R 1 . .
C C13 0.38171(14) 0.42520(17) 0.74504(7) 0.0202(2) Uani d . 1 . .
H H13A 0.4072 0.4041 0.6884 0.024 Uiso calc R 1 . .
C C14 0.20519(13) 0.13373(16) 0.76184(7) 0.0169(2) Uani d . 1 . .
C C15 0.25250(13) 0.13309(17) 0.60803(6) 0.0176(2) Uani d . 1 . .
H H15A 0.2373 0.2721 0.6112 0.021 Uiso calc R 1 . .
H H15B 0.1874 0.0860 0.5593 0.021 Uiso calc R 1 . .
C C16 0.42737(13) 0.09168(16) 0.59426(7) 0.0168(2) Uani d . 1 . .
C C17 0.48763(14) 0.12660(17) 0.51524(7) 0.0199(2) Uani d . 1 . .
H H17A 0.4187 0.1738 0.4714 0.024 Uiso calc R 1 . .
C C18 0.64788(14) 0.09259(18) 0.50067(8) 0.0245(2) Uani d . 1 . .
H H18A 0.6879 0.1175 0.4470 0.029 Uiso calc R 1 . .
C C19 0.74952(14) 0.02273(19) 0.56382(9) 0.0269(3) Uani d . 1 . .
H H19A 0.8587 -0.0014 0.5534 0.032 Uiso calc R 1 . .
C C20 0.69096(15) -0.0119(2) 0.64258(9) 0.0269(3) Uani d . 1 . .
H H20A 0.7605 -0.0588 0.6863 0.032 Uiso calc R 1 . .
C C21 0.53069(14) 0.02215(17) 0.65755(7) 0.0216(2) Uani d . 1 . .
H H21A 0.4914 -0.0023 0.7114 0.026 Uiso calc R 1 . .
C C22 -0.13252(15) -0.51842(19) 0.62248(8) 0.0253(2) Uani d . 1 . .
H H22A -0.1096 -0.6038 0.5761 0.038 Uiso calc R 1 . .
H H22B -0.1525 -0.3903 0.6007 0.038 Uiso calc R 1 . .
H H22C -0.2273 -0.5636 0.6506 0.038 Uiso calc R 1 . .
C C23 -0.23837(15) -0.72755(19) 0.87505(8) 0.0253(3) Uani d . 1 . .
H H23A -0.2809 -0.8524 0.8589 0.038 Uiso calc R 1 . .
H H23B -0.3263 -0.6454 0.8915 0.038 Uiso calc R 1 . .
H H23C -0.1610 -0.7417 0.9223 0.038 Uiso calc R 1 . .
C C24 0.47030(15) 0.7900(2) 0.91476(8) 0.0273(3) Uani d . 1 . .
H H24A 0.4605 0.7778 0.9754 0.041 Uiso calc R 1 . .
H H24B 0.4101 0.9013 0.8946 0.041 Uiso calc R 1 . .
H H24C 0.5833 0.8050 0.9020 0.041 Uiso calc R 1 . .

loop_
_atom_site_aniso_label
_atom_site_aniso_U_11
_atom_site_aniso_U_22
_atom_site_aniso_U_33
_atom_site_aniso_U_12
_atom_site_aniso_U_13
_atom_site_aniso_U_23
O1 0.0245(4) 0.0245(4) 0.0156(4) -0.0009(3) 0.0033(3) -0.0029(3)
O2 0.0243(4) 0.0195(4) 0.0182(4) 0.0043(3) 0.0001(3) -0.0029(3)
O3 0.0264(4) 0.0185(4) 0.0230(4) -0.0020(3) 0.0031(3) 0.0031(3)
N1 0.0191(4) 0.0215(5) 0.0156(4) 0.0032(4) -0.0004(3) -0.0014(4)
N2 0.0173(4) 0.0184(4) 0.0160(4) 0.0033(4) 0.0008(3) -0.0005(4)
N3 0.0181(4) 0.0199(5) 0.0129(4) 0.0010(4) 0.0027(3) 0.0003(4)
C1 0.0141(4) 0.0207(5) 0.0152(5) 0.0038(4) 0.0025(4) 0.0010(4)
C2 0.0148(4) 0.0196(5) 0.0146(5) 0.0047(4) 0.0007(4) 0.0011(4)
C3 0.0161(5) 0.0200(5) 0.0159(5) 0.0049(4) 0.0000(4) 0.0002(4)
C4 0.0166(5) 0.0188(5) 0.0207(5) 0.0030(4) -0.0007(4) 0.0026(4)
C5 0.0172(5) 0.0239(6) 0.0181(5) 0.0037(4) 0.0038(4) 0.0038(4)
C6 0.0193(5) 0.0226(5) 0.0142(4) 0.0049(4) 0.0022(4) 0.0003(4)
C7 0.0144(5) 0.0197(5) 0.0147(4) 0.0040(4) 0.0006(4) 0.0006(4)
C8 0.0156(5) 0.0201(5) 0.0143(5) 0.0045(4) 0.0012(4) -0.0001(4)
C9 0.0174(5) 0.0217(6) 0.0152(5) 0.0054(4) -0.0001(4) 0.0002(4)
C10 0.0191(5) 0.0228(6) 0.0171(5) 0.0045(4) -0.0013(4) -0.0033(4)
C11 0.0182(5) 0.0198(6) 0.0246(5) 0.0045(4) -0.0028(4) -0.0030(5)
C12 0.0210(5) 0.0206(6) 0.0246(5) 0.0018(4) 0.0006(4) 0.0009(4)
C13 0.0215(5) 0.0196(5) 0.0196(5) 0.0022(4) 0.0027(4) 0.0020(4)
C14 0.0166(5) 0.0184(5) 0.0156(5) 0.0033(4) 0.0003(4) 0.0000(4)
C15 0.0176(5) 0.0215(5) 0.0139(4) 0.0018(4) 0.0021(4) 0.0020(4)
C16 0.0174(5) 0.0148(5) 0.0182(5) -0.0001(4) 0.0020(4) -0.0016(4)
C17 0.0218(5) 0.0170(5) 0.0212(5) -0.0004(4) 0.0037(4) -0.0002(4)
C18 0.0253(6) 0.0177(5) 0.0313(6) -0.0036(5) 0.0114(5) -0.0005(5)
C19 0.0171(5) 0.0208(6) 0.0433(7) -0.0013(4) 0.0058(5) -0.0043(5)
C20 0.0216(6) 0.0241(6) 0.0346(6) 0.0039(5) -0.0052(5) -0.0017(5)
C21 0.0230(5) 0.0211(6) 0.0205(5) 0.0031(4) -0.0004(4) -0.0011(4)
C22 0.0304(6) 0.0237(6) 0.0214(5) -0.0029(5) -0.0042(4) -0.0009(5)
C23 0.0236(6) 0.0234(6) 0.0290(6) -0.0007(5) 0.0042(5) 0.0065(5)
C24 0.0243(6) 0.0246(6) 0.0327(6) -0.0004(5) -0.0018(5) -0.0076(5)

loop_
_atom_type_symbol
_atom_type_description
_atom_type_scat_dispersion_real
_atom_type_scat_dispersion_imag
_atom_type_scat_source
C C 0.0033 0.0000 'International Tables Vol C Tables 4.2.6.8 and 6.1.1.4'
H H 0.0000 0.0000 'International Tables Vol C Tables 4.2.6.8 and 6.1.1.4'
N N 0.0061 0.0000 'International Tables Vol C Tables 4.2.6.8 and 6.1.1.4'
O O 0.0106 0.0000 'International Tables Vol C Tables 4.2.6.8 and 6.1.1.4'

loop_
_geom_angle_atom_site_label_1
_geom_angle_atom_site_label_2
_geom_angle_atom_site_label_3
_geom_angle_site_symmetry_1
_geom_angle_site_symmetry_3
_geom_angle
_geom_angle_publ_flag
C3 O2 C22 . . 114.36(9) ?
C4 O3 C23 . . 117.04(10) ?
C9 N1 C8 . . 104.57(9) ?
C13 N2 C14 . . 134.21(10) ?
C13 N2 C9 . . 121.07(10) ?
C14 N2 C9 . . 104.68(9) ?
C14 N3 C1 . . 120.01(9) ?
C14 N3 C15 . . 122.98(10) ?
C1 N3 C15 . . 116.91(9) ?
O1 C1 N3 . . 118.80(10) ?
O1 C1 C2 . . 123.97(11) ?
N3 C1 C2 . . 117.16(9) ?
C3 C2 C7 . . 119.22(10) ?
C3 C2 C1 . . 119.65(10) ?
C7 C2 C1 . . 121.08(10) ?
O2 C3 C4 . . 118.08(11) ?
O2 C3 C2 . . 121.91(10) ?
C4 C3 C2 . . 119.82(10) ?
O3 C4 C5 . . 125.26(11) ?
O3 C4 C3 . . 114.61(10) ?
C5 C4 C3 . . 120.13(11) ?
C6 C5 C4 . . 120.28(11) ?
C6 C5 H5A . . 119.9 ?
C4 C5 H5A . . 119.9 ?
C5 C6 C7 . . 120.85(10) ?
C5 C6 H6A . . 119.6 ?
C7 C6 H6A . . 119.6 ?
C6 C7 C2 . . 119.51(11) ?
C6 C7 C8 . . 123.11(10) ?
C2 C7 C8 . . 117.35(10) ?
C14 C8 N1 . . 111.75(10) ?
C14 C8 C7 . . 119.75(10) ?
N1 C8 C7 . . 128.45(10) ?
N1 C9 C10 . . 129.72(10) ?
N1 C9 N2 . . 112.40(10) ?
C10 C9 N2 . . 117.88(10) ?
C11 C10 C9 . . 121.21(10) ?
C11 C10 H10A . . 119.4 ?
C9 C10 H10A . . 119.4 ?
C10 C11 C12 . . 118.42(11) ?
C10 C11 C24 . . 122.11(11) ?
C12 C11 C24 . . 119.46(11) ?
C13 C12 C11 . . 121.70(12) ?
C13 C12 H12A . . 119.2 ?
C11 C12 H12A . . 119.2 ?
C12 C13 N2 . . 119.60(11) ?
C12 C13 H13A . . 120.2 ?
N2 C13 H13A . . 120.2 ?
C8 C14 N3 . . 124.06(11) ?
C8 C14 N2 . . 106.58(10) ?
N3 C14 N2 . . 129.36(10) ?
N3 C15 C16 . . 113.18(9) ?
N3 C15 H15A . . 108.9 ?
C16 C15 H15A . . 108.9 ?
N3 C15 H15B . . 108.9 ?
C16 C15 H15B . . 108.9 ?
H15A C15 H15B . . 107.8 ?
C21 C16 C17 . . 118.79(11) ?
C21 C16 C15 . . 122.45(10) ?
C17 C16 C15 . . 118.75(10) ?
C18 C17 C16 . . 120.31(11) ?
C18 C17 H17A . . 119.8 ?
C16 C17 H17A . . 119.8 ?
C19 C18 C17 . . 120.50(12) ?
C19 C18 H18A . . 119.7 ?
C17 C18 H18A . . 119.7 ?
C18 C19 C20 . . 119.63(11) ?
C18 C19 H19A . . 120.2 ?
C20 C19 H19A . . 120.2 ?
C19 C20 C21 . . 120.10(12) ?
C19 C20 H20A . . 119.9 ?
C21 C20 H20A . . 119.9 ?
C20 C21 C16 . . 120.65(11) ?
C20 C21 H21A . . 119.7 ?
C16 C21 H21A . . 119.7 ?
O2 C22 H22A . . 109.5 ?
O2 C22 H22B . . 109.5 ?
H22A C22 H22B . . 109.5 ?
O2 C22 H22C . . 109.5 ?
H22A C22 H22C . . 109.5 ?
H22B C22 H22C . . 109.5 ?
O3 C23 H23A . . 109.5 ?
O3 C23 H23B . . 109.5 ?
H23A C23 H23B . . 109.5 ?
O3 C23 H23C . . 109.5 ?
H23A C23 H23C . . 109.5 ?
H23B C23 H23C . . 109.5 ?
C11 C24 H24A . . 109.5 ?
C11 C24 H24B . . 109.5 ?
H24A C24 H24B . . 109.5 ?
C11 C24 H24C . . 109.5 ?
H24A C24 H24C . . 109.5 ?
H24B C24 H24C . . 109.5 ?

loop_
_geom_bond_atom_site_label_1
_geom_bond_atom_site_label_2
_geom_bond_site_symmetry_2
_geom_bond_distance
_geom_bond_publ_flag
O1 C1 . 1.2238(14) ?
O2 C3 . 1.3702(14) ?
O2 C22 . 1.4364(14) ?
O3 C4 . 1.3634(14) ?
O3 C23 . 1.4273(15) ?
N1 C9 . 1.3246(16) ?
N1 C8 . 1.3772(14) ?
N2 C13 . 1.3838(15) ?
N2 C14 . 1.3852(16) ?
N2 C9 . 1.4180(14) ?
N3 C14 . 1.3833(14) ?
N3 C1 . 1.3983(15) ?
N3 C15 . 1.4675(14) ?
C1 C2 . 1.4888(15) ?
C2 C3 . 1.4093(17) ?
C2 C7 . 1.4198(15) ?
C3 C4 . 1.4080(15) ?
C4 C5 . 1.3956(16) ?
C5 C6 . 1.3820(18) ?
C5 H5A . 0.9500 ?
C6 C7 . 1.4015(16) ?
C6 H6A . 0.9500 ?
C7 C8 . 1.4376(16) ?
C8 C14 . 1.3735(15) ?
C9 C10 . 1.4160(17) ?
C10 C11 . 1.3689(18) ?
C10 H10A . 0.9500 ?
C11 C12 . 1.4325(16) ?
C11 C24 . 1.5027(17) ?
C12 C13 . 1.3538(17) ?
C12 H12A . 0.9500 ?
C13 H13A . 0.9500 ?
C15 C16 . 1.5162(15) ?
C15 H15A . 0.9900 ?
C15 H15B . 0.9900 ?
C16 C21 . 1.3932(16) ?
C16 C17 . 1.4001(16) ?
C17 C18 . 1.3905(16) ?
C17 H17A . 0.9500 ?
C18 C19 . 1.384(2) ?
C18 H18A . 0.9500 ?
C19 C20 . 1.3905(19) ?
C19 H19A . 0.9500 ?
C20 C21 . 1.3920(17) ?
C20 H20A . 0.9500 ?
C21 H21A . 0.9500 ?
C22 H22A . 0.9800 ?
C22 H22B . 0.9800 ?
C22 H22C . 0.9800 ?
C23 H23A . 0.9800 ?
C23 H23B . 0.9800 ?
C23 H23C . 0.9800 ?
C24 H24A . 0.9800 ?
C24 H24B . 0.9800 ?
C24 H24C . 0.9800 ?

loop_
_geom_hbond_atom_site_label_D
_geom_hbond_atom_site_label_H
_geom_hbond_atom_site_label_A
_geom_hbond_site_symmetry_A
_geom_hbond_distance_DH
_geom_hbond_distance_HA
_geom_hbond_distance_DA
_geom_hbond_angle_DHA
C5 H5A N1 2_547 0.95 2.68 3.4126(16) 133.9
C18 H18A O1 2_656 0.95 2.36 3.1127(16) 135.8
C19 H19A O1 1_655 0.95 2.58 3.3840(16) 142.3

loop_
_cod_related_entry_id
_cod_related_entry_database
_cod_related_entry_code
1 ChemSpider 24743265
